data_2208527
loop_
_publ_author_name
'Bardajee, Ghasem Rezanejad'
'Winnik, Mitchell A.'
'Lough, Alan J.'

_publ_section_title 4-[<i>N</i>-(2-Hydroxyethyl)-<i>N</i>-methylamino]-<i>N</i>-isopropyl-1,8-naphthalimide
_journal_issue 4
_journal_name_full 'Acta Crystallographica Section E'
_journal_page_first o1615
_journal_page_last o1617
_journal_paper_doi 10.1107/S1600536806010294
_journal_volume 62
_journal_year 2006
_chemical_formula_moiety 'C18 H20 N2 O3'
_chemical_formula_sum 'C18 H20 N2 O3'
_chemical_formula_weight 312.36
_chemical_name_systematic
;
 ?
;
_space_group_IT_number 14
_symmetry_cell_setting monoclinic
_symmetry_space_group_name_Hall '-P 2ybc'
_symmetry_space_group_name_H-M 'P 1 21/c 1'
_atom_sites_solution_hydrogens geom
_atom_sites_solution_primary direct
_atom_sites_solution_secondary difmap
_cell_angle_alpha 90.00
_cell_angle_beta 106.086(4)
_cell_angle_gamma 90.00
_cell_formula_units_Z 4
_cell_length_a 13.6894(4)
_cell_length_b 11.2312(8)
_cell_length_c 10.2511(9)
_cell_measurement_reflns_used 9870
_cell_measurement_temperature 150.0(10)
_cell_measurement_theta_max 25.0
_cell_measurement_theta_min 2.8
_cell_volume 1514.38(18)
_computing_cell_refinement 'Denzo-SMN (Otwinowski & Minor, 1997)'
_computing_data_collection 'Collect (Nonius, 1997-2002)'
_computing_data_reduction Denzo-SMN
_computing_molecular_graphics 'PLATON (Spek, 2003)'
_computing_publication_material SHELXTL
_computing_structure_refinement 'SHELXTL (Sheldrick, 2001)'
_computing_structure_solution 'SIR-92 (Altomare <i>et al.</i>,  1994)'
_diffrn_ambient_temperature 150.0(10)
_diffrn_detector_area_resol_mean 9
_diffrn_measured_fraction_theta_full 0.999
_diffrn_measured_fraction_theta_max 0.999
_diffrn_measurement_device_type 'Bruker-Nonius KappaCCD'
_diffrn_measurement_method '\f scans and \w scans with \k offsets'
_diffrn_radiation_monochromator graphite
_diffrn_radiation_source 'fine-focus sealed tube'
_diffrn_radiation_type MoK\a
_diffrn_radiation_wavelength 0.71073
_diffrn_reflns_av_R_equivalents 0.1038
_diffrn_reflns_av_sigmaI/netI 0.0778
_diffrn_reflns_limit_h_max 16
_diffrn_reflns_limit_h_min -16
_diffrn_reflns_limit_k_max 13
_diffrn_reflns_limit_k_min -13
_diffrn_reflns_limit_l_max 11
_diffrn_reflns_limit_l_min -12
_diffrn_reflns_number 9870
_diffrn_reflns_theta_full 25.00
_diffrn_reflns_theta_max 25.00
_diffrn_reflns_theta_min 2.75
_diffrn_standards_decay_% 0
_diffrn_standards_interval_count 0
_diffrn_standards_interval_time 0
_diffrn_standards_number 0
_exptl_absorpt_coefficient_mu 0.094
_exptl_absorpt_correction_type none
_exptl_absorpt_process_details
;
;
_exptl_crystal_colour orange
_exptl_crystal_density_diffrn 1.370
_exptl_crystal_density_method 'not measured'
_exptl_crystal_description needle
_exptl_crystal_F_000 664
_exptl_crystal_size_max 0.25
_exptl_crystal_size_mid 0.20
_exptl_crystal_size_min 0.16
_refine_diff_density_max 0.232
_refine_diff_density_min -0.359
_refine_ls_extinction_method none
_refine_ls_goodness_of_fit_ref 1.034
_refine_ls_hydrogen_treatment mixed
_refine_ls_matrix_type full
_refine_ls_number_parameters 215
_refine_ls_number_reflns 2660
_refine_ls_number_restraints 0
_refine_ls_restrained_S_all 1.034
_refine_ls_R_factor_all 0.0974
_refine_ls_R_factor_gt 0.0543
_refine_ls_shift/su_max 0.002
_refine_ls_shift/su_mean 0.000
_refine_ls_structure_factor_coef Fsqd
_refine_ls_weighting_details 'calc w=1/[\s^2^(Fo^2^)+(0.0822P)^2^+0.0395P] where P=(Fo^2^+2Fc^2^)/3'
_refine_ls_weighting_scheme calc
_refine_ls_wR_factor_gt 0.1306
_refine_ls_wR_factor_ref 0.1610
_reflns_number_gt 1688
_reflns_number_total 2660
_reflns_threshold_expression I>2\s(I)
_cod_data_source_file bt2038.cif
_cod_data_source_block 2
_cod_depositor_comments
;
The following automatic conversions were performed:
'_symmetry_cell_setting' value 'Monoclinic' changed to 'monoclinic'
according to '/home/saulius/struct/CIF-dictionaries/cif_core.dic'
dictionary named 'cif_core.dic' version 2.4.1 from 2010-06-29.

Automatic conversion script
Id: cif_fix_enum 1527 2010-12-29 10:47:43Z saulius 

The following automatic conversions were performed:

'_symmetry_cell_setting' value 'Monoclinic' changed to 'monoclinic'
according to /home/saulius/struct/CIF-dictionaries/cif_core.dic
dictionary named 'cif_core.dic' version 2.4.1 from 2010-06-29.

Automatic conversion script
Id: cif_fix_values 1715 2011-07-08 13:25:40Z adriana 
;
_cod_original_sg_symbol_H-M 'P 21/c'
_cod_database_code 2208527
_cod_database_fobs_code 2208527

loop_
_symmetry_equiv_pos_as_xyz
'x, y, z'
'-x, y+1/2, -z+1/2'
'-x, -y, -z'
'x, -y-1/2, z-1/2'

loop_
_atom_site_type_symbol
_atom_site_label
_atom_site_fract_x
_atom_site_fract_y
_atom_site_fract_z
_atom_site_U_iso_or_equiv
_atom_site_adp_type
_atom_site_calc_flag
_atom_site_refinement_flags
_atom_site_occupancy
O O1 0.22279(13) 0.45475(16) 0.53599(16) 0.0370(5) Uani d . 1
O O2 0.19004(13) 0.68847(16) 0.88498(17) 0.0368(5) Uani d . 1
O O3 0.76076(15) 0.71153(18) 0.66244(18) 0.0407(5) Uani d . 1
N N1 0.20533(15) 0.57393(18) 0.70837(19) 0.0277(5) Uani d . 1
N N2 0.69569(16) 0.53328(18) 0.83712(19) 0.0300(5) Uani d . 1
C C1 0.26501(19) 0.5120(2) 0.6392(2) 0.0276(6) Uani d . 1
C C2 0.37495(18) 0.5188(2) 0.6932(2) 0.0241(6) Uani d . 1
C C3 0.43682(19) 0.4551(2) 0.6329(2) 0.0272(6) Uani d . 1
H H3B 0.4066 0.4072 0.5558 0.033 Uiso calc R 1
C C4 0.5420(2) 0.4589(2) 0.6818(2) 0.0282(6) Uani d . 1
H H4A 0.5819 0.4122 0.6387 0.034 Uiso calc R 1
C C5 0.59059(18) 0.5296(2) 0.7926(2) 0.0251(6) Uani d . 1
C C6 0.52793(19) 0.5914(2) 0.8642(2) 0.0241(6) Uani d . 1
C C7 0.56732(18) 0.6485(2) 0.9909(2) 0.0253(6) Uani d . 1
H H7A 0.6385 0.6469 1.0326 0.030 Uiso calc R 1
C C8 0.50533(19) 0.7061(2) 1.0552(2) 0.0269(6) Uani d . 1
H H8A 0.5341 0.7459 1.1388 0.032 Uiso calc R 1
C C9 0.40037(19) 0.7062(2) 0.9982(2) 0.0254(6) Uani d . 1
H H9A 0.3580 0.7485 1.0416 0.030 Uiso calc R 1
C C10 0.35774(18) 0.6453(2) 0.8792(2) 0.0241(6) Uani d . 1
C C11 0.24646(19) 0.6396(2) 0.8272(2) 0.0276(6) Uani d . 1
C C12 0.42023(18) 0.5866(2) 0.8103(2) 0.0240(6) Uani d . 1
C C13 0.09246(19) 0.5648(2) 0.6543(3) 0.0334(7) Uani d . 1
H H13A 0.0794 0.5165 0.5693 0.040 Uiso calc R 1
C C14 0.0424(2) 0.6849(3) 0.6123(3) 0.0434(7) Uani d . 1
H H14A 0.0744 0.7238 0.5491 0.065 Uiso calc R 1
H H14B 0.0506 0.7351 0.6928 0.065 Uiso calc R 1
H H14C -0.0302 0.6733 0.5678 0.065 Uiso calc R 1
C C15 0.0473(2) 0.4947(3) 0.7503(3) 0.0420(7) Uani d . 1
H H15A 0.0856 0.4206 0.7763 0.063 Uiso calc R 1
H H15B -0.0239 0.4759 0.7049 0.063 Uiso calc R 1
H H15C 0.0512 0.5422 0.8317 0.063 Uiso calc R 1
C C16 0.7539(2) 0.4374(2) 0.7983(3) 0.0365(7) Uani d . 1
H H16A 0.7199 0.3612 0.8017 0.055 Uiso calc R 1
H H16B 0.8224 0.4354 0.8612 0.055 Uiso calc R 1
H H16C 0.7586 0.4513 0.7058 0.055 Uiso calc R 1
C C17 0.75225(18) 0.6433(2) 0.8830(2) 0.0296(6) Uani d . 1
H H17A 0.7956 0.6315 0.9770 0.035 Uiso calc R 1
H H17B 0.7032 0.7075 0.8852 0.035 Uiso calc R 1
C C18 0.81877(19) 0.6831(2) 0.7953(2) 0.0317(6) Uani d . 1
H H18A 0.8586 0.7537 0.8370 0.038 Uiso calc R 1
H H18B 0.8673 0.6187 0.7913 0.038 Uiso calc R 1
H H3O 0.758(2) 0.650(3) 0.602(3) 0.061(10) Uiso d . 1

loop_
_atom_site_aniso_label
_atom_site_aniso_U_11
_atom_site_aniso_U_22
_atom_site_aniso_U_33
_atom_site_aniso_U_12
_atom_site_aniso_U_13
_atom_site_aniso_U_23
O1 0.0422(11) 0.0353(12) 0.0308(10) -0.0039(9) 0.0055(8) -0.0112(8)
O2 0.0372(11) 0.0387(12) 0.0358(10) 0.0054(9) 0.0121(8) -0.0062(8)
O3 0.0560(13) 0.0358(13) 0.0304(11) 0.0095(10) 0.0120(9) 0.0062(9)
N1 0.0298(12) 0.0230(12) 0.0295(11) 0.0002(9) 0.0068(9) -0.0026(9)
N2 0.0381(14) 0.0187(12) 0.0360(12) 0.0002(9) 0.0146(10) -0.0031(9)
C1 0.0410(16) 0.0177(14) 0.0251(13) -0.0011(12) 0.0106(11) 0.0014(10)
C2 0.0384(16) 0.0141(13) 0.0207(11) 0.0006(11) 0.0098(10) 0.0020(10)
C3 0.0412(16) 0.0180(14) 0.0229(12) -0.0015(11) 0.0097(11) 0.0005(10)
C4 0.0421(17) 0.0178(14) 0.0290(13) 0.0012(11) 0.0172(11) -0.0010(10)
C5 0.0325(15) 0.0158(13) 0.0283(13) 0.0009(11) 0.0107(11) 0.0037(10)
C6 0.0361(15) 0.0120(13) 0.0261(12) 0.0001(10) 0.0118(10) 0.0049(10)
C7 0.0311(14) 0.0184(14) 0.0268(13) -0.0034(11) 0.0087(10) 0.0025(10)
C8 0.0415(16) 0.0164(14) 0.0231(12) -0.0036(11) 0.0095(11) 0.0008(10)
C9 0.0380(16) 0.0142(14) 0.0264(13) 0.0015(11) 0.0131(11) 0.0010(10)
C10 0.0345(15) 0.0134(13) 0.0250(12) -0.0007(11) 0.0092(10) 0.0024(10)
C11 0.0340(15) 0.0198(14) 0.0298(13) -0.0001(11) 0.0100(11) 0.0007(11)
C12 0.0370(16) 0.0124(13) 0.0234(12) 0.0004(11) 0.0098(11) 0.0046(10)
C13 0.0314(16) 0.0297(16) 0.0371(14) -0.0014(12) 0.0062(11) -0.0047(11)
C14 0.0374(17) 0.0434(19) 0.0449(17) 0.0026(13) 0.0039(13) 0.0049(13)
C15 0.0373(17) 0.0363(18) 0.0537(17) 0.0001(13) 0.0150(13) 0.0018(13)
C16 0.0402(16) 0.0268(16) 0.0456(16) 0.0066(12) 0.0171(12) 0.0004(12)
C17 0.0294(14) 0.0313(16) 0.0270(13) -0.0015(12) 0.0062(10) -0.0013(11)
C18 0.0324(15) 0.0278(16) 0.0341(14) 0.0013(11) 0.0079(11) 0.0006(11)

loop_
_atom_type_symbol
_atom_type_description
_atom_type_scat_dispersion_real
_atom_type_scat_dispersion_imag
_atom_type_scat_source
C C 0.0033 0.0016 'International Tables Vol C Tables 4.2.6.8 and 6.1.1.4'
H H 0.0000 0.0000 'International Tables Vol C Tables 4.2.6.8 and 6.1.1.4'
N N 0.0061 0.0033 'International Tables Vol C Tables 4.2.6.8 and 6.1.1.4'
O O 0.0106 0.0060 'International Tables Vol C Tables 4.2.6.8 and 6.1.1.4'

loop_
_geom_angle_atom_site_label_1
_geom_angle_atom_site_label_2
_geom_angle_atom_site_label_3
_geom_angle
_geom_angle_publ_flag
C18 O3 H3O 113(2) ?
C11 N1 C1 123.3(2) y
C11 N1 C13 118.9(2) y
C1 N1 C13 117.75(19) y
C5 N2 C16 119.0(2) y
C5 N2 C17 122.6(2) y
C16 N2 C17 115.5(2) y
O1 C1 N1 119.3(2) ?
O1 C1 C2 122.8(2) ?
N1 C1 C2 117.9(2) ?
C3 C2 C12 118.8(2) ?
C3 C2 C1 120.1(2) ?
C12 C2 C1 121.1(2) ?
C2 C3 C4 121.7(2) ?
C2 C3 H3B 119.1 ?
C4 C3 H3B 119.1 ?
C3 C4 C5 121.7(2) ?
C3 C4 H4A 119.2 ?
C5 C4 H4A 119.2 ?
N2 C5 C4 120.2(2) ?
N2 C5 C6 121.7(2) ?
C4 C5 C6 118.0(2) ?
C7 C6 C12 117.6(2) ?
C7 C6 C5 123.6(2) ?
C12 C6 C5 118.6(2) ?
C8 C7 C6 121.7(2) ?
C8 C7 H7A 119.2 ?
C6 C7 H7A 119.2 ?
C7 C8 C9 120.2(2) ?
C7 C8 H8A 119.9 ?
C9 C8 H8A 119.9 ?
C10 C9 C8 120.3(2) ?
C10 C9 H9A 119.9 ?
C8 C9 H9A 119.9 ?
C9 C10 C12 120.4(2) ?
C9 C10 C11 118.9(2) ?
C12 C10 C11 120.6(2) ?
O2 C11 N1 120.0(2) ?
O2 C11 C10 122.3(2) ?
N1 C11 C10 117.6(2) ?
C2 C12 C10 119.5(2) ?
C2 C12 C6 120.9(2) ?
C10 C12 C6 119.5(2) ?
N1 C13 C15 111.1(2) ?
N1 C13 C14 112.5(2) ?
C15 C13 C14 114.3(2) ?
N1 C13 H13A 106.1 ?
C15 C13 H13A 106.1 ?
C14 C13 H13A 106.1 ?
C13 C14 H14A 109.5 ?
C13 C14 H14B 109.5 ?
H14A C14 H14B 109.5 ?
C13 C14 H14C 109.5 ?
H14A C14 H14C 109.5 ?
H14B C14 H14C 109.5 ?
C13 C15 H15A 109.5 ?
C13 C15 H15B 109.5 ?
H15A C15 H15B 109.5 ?
C13 C15 H15C 109.5 ?
H15A C15 H15C 109.5 ?
H15B C15 H15C 109.5 ?
N2 C16 H16A 109.5 ?
N2 C16 H16B 109.5 ?
H16A C16 H16B 109.5 ?
N2 C16 H16C 109.5 ?
H16A C16 H16C 109.5 ?
H16B C16 H16C 109.5 ?
N2 C17 C18 114.2(2) ?
N2 C17 H17A 108.7 ?
C18 C17 H17A 108.7 ?
N2 C17 H17B 108.7 ?
C18 C17 H17B 108.7 ?
H17A C17 H17B 107.6 ?
O3 C18 C17 111.7(2) ?
O3 C18 H18A 109.3 ?
C17 C18 H18A 109.3 ?
O3 C18 H18B 109.3 ?
C17 C18 H18B 109.3 ?
H18A C18 H18B 107.9 ?

loop_
_geom_bond_atom_site_label_1
_geom_bond_atom_site_label_2
_geom_bond_distance
_geom_bond_publ_flag
O1 C1 1.237(3) ?
O2 C11 1.225(3) ?
O3 C18 1.410(3) ?
O3 H3O 0.92(3) ?
N1 C11 1.402(3) y
N1 C1 1.405(3) y
N1 C13 1.493(3) y
N2 C5 1.384(3) y
N2 C16 1.459(3) y
N2 C17 1.465(3) y
C1 C2 1.455(4) ?
C2 C3 1.380(3) ?
C2 C12 1.412(3) ?
C3 C4 1.388(4) ?
C3 H3B 0.9500 ?
C4 C5 1.395(3) ?
C4 H4A 0.9500 ?
C5 C6 1.451(3) ?
C6 C7 1.414(3) ?
C6 C12 1.425(3) ?
C7 C8 1.372(3) ?
C7 H7A 0.9500 ?
C8 C9 1.393(3) ?
C8 H8A 0.9500 ?
C9 C10 1.380(3) ?
C9 H9A 0.9500 ?
C10 C12 1.414(3) ?
C10 C11 1.469(3) ?
C13 C15 1.519(4) ?
C13 C14 1.520(4) ?
C13 H13A 1.0000 ?
C14 H14A 0.9800 ?
C14 H14B 0.9800 ?
C14 H14C 0.9800 ?
C15 H15A 0.9800 ?
C15 H15B 0.9800 ?
C15 H15C 0.9800 ?
C16 H16A 0.9800 ?
C16 H16B 0.9800 ?
C16 H16C 0.9800 ?
C17 C18 1.514(3) ?
C17 H17A 0.9900 ?
C17 H17B 0.9900 ?
C18 H18A 0.9900 ?
C18 H18B 0.9900 ?

loop_
_geom_hbond_atom_site_label_D
_geom_hbond_atom_site_label_H
_geom_hbond_atom_site_label_A
_geom_hbond_site_symmetry_A
_geom_hbond_distance_DH
_geom_hbond_distance_HA
_geom_hbond_distance_DA
_geom_hbond_angle_DHA
O3 H3O O1 3_666 0.92(3) 1.92(3) 2.816(3) 166(3)
C7 H7A O3 4_576 0.95 2.42 3.162(3) 135

loop_
_cod_related_entry_id
_cod_related_entry_database
_cod_related_entry_code
1 ChemSpider 21128577
